data_2016741
loop_
_publ_author_name
'Arumugam, Nachiappan'
'Lynch, Vincent'
'Steinfink, Hugo'

_publ_section_title
;
 A new bismuth iron oxyphosphate, Bi~6~(Bi~0.32~Fe~0.68~)(PO~4~)~4~O~4~
;
_journal_coeditor_code SQ3151
_journal_issue 8
_journal_name_full 'Acta Crystallographica Section C'
_journal_page_first i71
_journal_page_last i72
_journal_paper_doi 10.1107/S0108270108021045
_journal_volume 64
_journal_year 2008
_chemical_formula_iupac 'Bi6 (Bi0.32 Fe0.68) (P O4)4 O4'
_chemical_formula_moiety 'Bi6.31 Fe0.69 O20 P4'
_chemical_formula_sum 'Bi6.31 Fe0.69 O20 P4'
_chemical_formula_weight 1801.1
_chemical_name_systematic
;
hexabismuth iron tetraphosphate tetraoxide
;
_space_group_IT_number 2
_symmetry_cell_setting triclinic
_symmetry_space_group_name_Hall '-P 1'
_symmetry_space_group_name_H-M 'P -1'
_atom_sites_solution_primary direct
_atom_sites_solution_secondary difmap
_audit_creation_method SHELXL97
_cell_angle_alpha 112.48(3)
_cell_angle_beta 93.71(3)
_cell_angle_gamma 106.95(3)
_cell_formula_units_Z 1
_cell_length_a 9.2097(18)
_cell_length_b 7.5214(15)
_cell_length_c 6.9033(14)
_cell_measurement_reflns_used 6175
_cell_measurement_temperature 293(2)
_cell_measurement_theta_max 27.48
_cell_measurement_theta_min 1
_cell_volume 414.2(2)
_computing_cell_refinement 'DENZO-SMN (Otwinowski & Minor, 1997)'
_computing_data_collection 'KappaCCD Server Software (Nonius, 1997)'
_computing_data_reduction 'DENZO-SMN (Otwinowski & Minor, 1997)'
_computing_molecular_graphics 'DIAMOND (Brandenburg, 2005)'
_computing_publication_material 'SHELXL97 (Sheldrick, 2008)'
_computing_structure_refinement 'SHELXL97 (Sheldrick, 2008)'
_computing_structure_solution 'SHELXS97 (Sheldrick, 2008)'
_diffrn_ambient_temperature 293(2)
_diffrn_measured_fraction_theta_full 0.847
_diffrn_measured_fraction_theta_max 0.847
_diffrn_measurement_device_type 'Nonius KappaCCD'
_diffrn_measurement_method '\f scans, and \w scans with \k offsets'
_diffrn_radiation_monochromator graphite
_diffrn_radiation_source 'fine-focus sealed tube'
_diffrn_radiation_type MoK\a
_diffrn_radiation_wavelength 0.71073
_diffrn_reflns_av_R_equivalents 0.081
_diffrn_reflns_av_sigmaI/netI 0.042
_diffrn_reflns_limit_h_max 11
_diffrn_reflns_limit_h_min -11
_diffrn_reflns_limit_k_max 9
_diffrn_reflns_limit_k_min -9
_diffrn_reflns_limit_l_max 0
_diffrn_reflns_limit_l_min -8
_diffrn_reflns_number 6043
_diffrn_reflns_theta_full 27.45
_diffrn_reflns_theta_max 27.48
_diffrn_reflns_theta_min 1
_exptl_absorpt_coefficient_mu 67.86
_exptl_absorpt_correction_T_max 0.4033
_exptl_absorpt_correction_T_min 0.0531
_exptl_absorpt_correction_type numerical
_exptl_absorpt_process_details
;
(EUHEDRAL; Spek, 2006; de Meulenaer & Tompa, 1965)
;
_exptl_crystal_colour 'green yellow'
_exptl_crystal_density_diffrn 7.279
_exptl_crystal_density_method 'not measured'
_exptl_crystal_description irregular
_exptl_crystal_F_000 761.7
_exptl_crystal_size_max 0.0249
_exptl_crystal_size_mid 0.0106
_exptl_crystal_size_min 0.0053
_refine_diff_density_max 4.10
_refine_diff_density_min -2.90
_refine_ls_extinction_coef 0.0094(5)
_refine_ls_extinction_expression Fc^*^=kFc[1+0.001xFc^2^\l^3^/sin(2\q)]^-1/4^
_refine_ls_extinction_method 'SHELXL97 (Sheldrick, 2008)'
_refine_ls_goodness_of_fit_ref 1.114
_refine_ls_matrix_type full
_refine_ls_number_parameters 96
_refine_ls_number_reflns 1600
_refine_ls_number_restraints 1
_refine_ls_restrained_S_all 1.113
_refine_ls_R_factor_all 0.0364
_refine_ls_R_factor_gt 0.0364
_refine_ls_shift/su_max 0.000
_refine_ls_shift/su_mean 0.000
_refine_ls_structure_factor_coef Fsqd
_refine_ls_weighting_details 'calc w = 1/[\s^2^(Fo^2^)+(0.0555P)^2^+8.9305P] where P=(Fo^2^+2Fc^2^)/3'
_refine_ls_weighting_scheme calc
_refine_ls_wR_factor_gt 0.0968
_refine_ls_wR_factor_ref 0.0968
_reflns_number_gt 1600
_reflns_number_total 1855
_reflns_threshold_expression I>2\s(I)
_cod_data_source_file sq3151.cif
_cod_data_source_block I
_cod_original_sg_symbol_Hall -P_1
_cod_database_code 2016741
_cod_database_fobs_code 2016741

loop_
_symmetry_equiv_pos_as_xyz
'x, y, z'
'-x, -y, -z'

loop_
_atom_site_type_symbol
_atom_site_label
_atom_site_fract_x
_atom_site_fract_y
_atom_site_fract_z
_atom_site_U_iso_or_equiv
_atom_site_adp_type
_atom_site_calc_flag
_atom_site_refinement_flags
_atom_site_occupancy
Bi Bi1 0.32548(6) 0.30567(7) 0.81061(7) 0.00717(19) Uani d . 1
Bi Bi2 0.08275(6) 0.78373(7) 0.43077(8) 0.0137(2) Uani d . 1
Bi Bi3 0.48939(5) 0.86838(7) 0.66292(7) 0.00593(19) Uani d . 1
Bi Bi4 0.0113(9) 0.0042(12) -0.0328(11) 0.0024(8) Uiso d P 0.155(6)
Fe Fe1 -0.0271(14) 0.0018(18) 0.0450(19) 0.0024(8) Uiso d P 0.347(15)
P P1 0.2369(4) 0.7360(5) 0.9502(5) 0.0065(7) Uani d . 1
P P2 0.2516(4) 0.3906(5) 0.3369(5) 0.0079(7) Uani d . 1
O O1 0.1440(11) 0.8354(13) 1.1151(14) 0.0077(18) Uiso d . 1
O O2 0.2720(12) 0.2446(15) 0.1212(16) 0.018(2) Uiso d . 1
O O3 0.2381(10) 0.8172(13) 0.7757(14) 0.0087(18) Uiso d . 1
O O4 0.1031(10) 0.0917(13) 0.6748(14) 0.0088(18) Uiso d . 1
O O5 0.3117(11) 0.6110(14) 0.3586(15) 0.014(2) Uiso d . 1
O O6 0.0814(13) 0.3243(17) 0.3474(18) 0.025(2) Uiso d . 1
O O7 0.3653(10) 0.0289(13) 0.5526(14) 0.0073(17) Uiso d . 1
O O8 0.3487(11) 0.3783(14) 0.5198(15) 0.0111(19) Uiso d . 1
O O9 0.4103(10) 0.7976(13) 1.0523(14) 0.0069(17) Uiso d . 1
O O10 0.1605(11) 0.5002(14) 0.8541(15) 0.013(2) Uiso d . 1

loop_
_atom_site_aniso_label
_atom_site_aniso_U_11
_atom_site_aniso_U_22
_atom_site_aniso_U_33
_atom_site_aniso_U_12
_atom_site_aniso_U_13
_atom_site_aniso_U_23
Bi1 0.0070(3) 0.0038(3) 0.0061(3) 0.00039(19) -0.00193(19) -0.00099(19)
Bi2 0.0102(3) 0.0043(3) 0.0207(3) 0.0018(2) 0.0041(2) -0.0004(2)
Bi3 0.0066(3) 0.0040(3) 0.0057(3) 0.00143(19) 0.00034(19) 0.00103(19)
P1 0.0093(18) 0.0025(14) 0.0071(15) 0.0006(12) 0.0022(12) 0.0024(12)
P2 0.0106(18) 0.0038(14) 0.0069(16) 0.0006(13) 0.0005(13) 0.0014(12)

loop_
_atom_type_symbol
_atom_type_description
_atom_type_scat_dispersion_real
_atom_type_scat_dispersion_imag
_atom_type_scat_source
O O 0.0106 0.0060 'International Tables Vol C Tables 4.2.6.8 and 6.1.1.4'
P P 0.1023 0.0942 'International Tables Vol C Tables 4.2.6.8 and 6.1.1.4'
Fe Fe 0.3463 0.8444 'International Tables Vol C Tables 4.2.6.8 and 6.1.1.4'
Bi Bi -4.1077 10.2566 'International Tables Vol C Tables 4.2.6.8 and 6.1.1.4'

loop_
_geom_angle_atom_site_label_1
_geom_angle_atom_site_label_2
_geom_angle_atom_site_label_3
_geom_angle_site_symmetry_1
_geom_angle_site_symmetry_3
_geom_angle
O4 Bi1 O8 . . 93.6(3)
O4 Bi1 O7 . . 76.3(3)
O8 Bi1 O7 . . 74.2(3)
O4 Bi1 O10 . . 74.7(3)
O8 Bi1 O10 . . 80.6(3)
O7 Bi1 O10 . . 139.9(3)
O4 Bi1 O2 . 1_556 82.7(3)
O8 Bi1 O2 . 1_556 172.4(3)
O7 Bi1 O2 . 1_556 111.1(3)
O10 Bi1 O2 . 1_556 92.0(3)
O4 Bi1 O9 . 2_667 123.0(3)
O8 Bi1 O9 . 2_667 112.9(3)
O7 Bi1 O9 . 2_667 65.2(3)
O10 Bi1 O9 . 2_667 154.8(3)
O2 Bi1 O9 1_556 2_667 74.6(3)
O4 Bi1 O9 . . 125.5(3)
O8 Bi1 O9 . . 81.8(3)
O7 Bi1 O9 . . 148.9(3)
O10 Bi1 O9 . . 50.9(3)
O2 Bi1 O9 1_556 . 94.9(3)
O9 Bi1 O9 2_667 . 108.17(19)
O4 Bi1 O3 . 1_545 59.1(3)
O8 Bi1 O3 . 1_545 122.5(3)
O7 Bi1 O3 . 1_545 51.8(2)
O10 Bi1 O3 . 1_545 127.8(3)
O2 Bi1 O3 1_556 1_545 61.0(3)
O9 Bi1 O3 2_667 1_545 64.1(2)
O9 Bi1 O3 . 1_545 155.7(2)
O4 Bi1 O5 . 2_666 135.0(3)
O8 Bi1 O5 . 2_666 60.6(3)
O7 Bi1 O5 . 2_666 62.0(3)
O10 Bi1 O5 . 2_666 128.6(3)
O2 Bi1 O5 1_556 2_666 126.5(3)
O9 Bi1 O5 2_667 2_666 53.8(2)
O9 Bi1 O5 . 2_666 89.1(2)
O3 Bi1 O5 1_545 2_666 102.1(2)
O4 Bi1 Bi4 . 1_556 41.3(3)
O8 Bi1 Bi4 . 1_556 134.4(3)
O7 Bi1 Bi4 . 1_556 95.6(2)
O10 Bi1 Bi4 . 1_556 80.2(3)
O2 Bi1 Bi4 1_556 1_556 41.4(3)
O9 Bi1 Bi4 2_667 1_556 101.6(2)
O9 Bi1 Bi4 . 1_556 115.4(2)
O3 Bi1 Bi4 1_545 1_556 49.44(19)
O5 Bi1 Bi4 2_666 1_556 151.11(19)
O4 Bi1 Bi1 . 2_667 163.6(2)
O8 Bi1 Bi1 . 2_667 101.0(2)
O7 Bi1 Bi1 . 2_667 114.9(2)
O10 Bi1 Bi1 . 2_667 100.1(2)
O2 Bi1 Bi1 1_556 2_667 82.0(3)
O9 Bi1 Bi1 2_667 2_667 57.62(17)
O9 Bi1 Bi1 . 2_667 50.55(16)
O3 Bi1 Bi1 1_545 2_667 117.08(15)
O5 Bi1 Bi1 2_666 2_667 60.38(16)
Bi4 Bi1 Bi1 1_556 2_667 122.94(12)
O4 Bi1 Bi2 . 1_545 32.6(2)
O8 Bi1 Bi2 . 1_545 86.4(2)
O7 Bi1 Bi2 . 1_545 43.8(2)
O10 Bi1 Bi2 . 1_545 104.8(2)
O2 Bi1 Bi2 1_556 1_545 93.9(3)
O9 Bi1 Bi2 2_667 1_545 97.39(17)
O9 Bi1 Bi2 . 1_545 154.36(16)
O3 Bi1 Bi2 1_545 1_545 42.42(15)
O5 Bi1 Bi2 2_666 1_545 104.82(16)
Bi4 Bi1 Bi2 1_556 1_545 59.54(13)
Bi1 Bi1 Bi2 2_667 1_545 154.92(3)
O4 Bi2 O4 1_565 2_566 68.2(4)
O4 Bi2 O6 1_565 2_566 81.5(3)
O4 Bi2 O6 2_566 2_566 89.6(3)
O4 Bi2 O1 1_565 1_554 105.3(3)
O4 Bi2 O1 2_566 1_554 72.8(3)
O6 Bi2 O1 2_566 1_554 156.5(4)
O4 Bi2 O7 1_565 1_565 68.6(3)
O4 Bi2 O7 2_566 1_565 116.3(3)
O6 Bi2 O7 2_566 1_565 126.7(3)
O1 Bi2 O7 1_554 1_565 76.1(3)
O4 Bi2 O3 1_565 . 75.6(3)
O4 Bi2 O3 2_566 . 139.6(3)
O6 Bi2 O3 2_566 . 67.2(3)
O1 Bi2 O3 1_554 . 136.1(3)
O7 Bi2 O3 1_565 . 63.2(3)
O4 Bi2 O10 1_565 2_566 128.9(3)
O4 Bi2 O10 2_566 2_566 65.3(3)
O6 Bi2 O10 2_566 2_566 78.1(3)
O1 Bi2 O10 1_554 2_566 80.4(3)
O7 Bi2 O10 1_565 2_566 154.2(3)
O3 Bi2 O10 . 2_566 134.1(3)
O4 Bi2 O5 1_565 . 127.6(3)
O4 Bi2 O5 2_566 . 152.8(3)
O6 Bi2 O5 2_566 . 113.2(3)
O1 Bi2 O5 1_554 . 81.0(3)
O7 Bi2 O5 1_565 . 62.6(3)
O3 Bi2 O5 . . 66.5(3)
O10 Bi2 O5 2_566 . 103.5(3)
O4 Bi2 O6 1_565 . 145.8(3)
O4 Bi2 O6 2_566 . 133.4(3)
O6 Bi2 O6 2_566 . 73.8(4)
O1 Bi2 O6 1_554 . 106.8(3)
O7 Bi2 O6 1_565 . 108.3(3)
O3 Bi2 O6 . . 73.2(3)
O10 Bi2 O6 2_566 . 68.7(3)
O5 Bi2 O6 . . 48.4(3)
O4 Bi2 Bi4 1_565 1_566 42.1(2)
O4 Bi2 Bi4 2_566 1_566 86.7(2)
O6 Bi2 Bi4 2_566 1_566 42.0(3)
O1 Bi2 Bi4 1_554 1_566 147.1(2)
O7 Bi2 Bi4 1_565 1_566 91.1(2)
O3 Bi2 Bi4 . 1_566 53.7(2)
O10 Bi2 Bi4 2_566 1_566 114.6(2)
O5 Bi2 Bi4 . 1_566 120.1(2)
O6 Bi2 Bi4 . 1_566 106.0(2)
O4 Bi2 Bi1 1_565 1_565 30.2(2)
O4 Bi2 Bi1 2_566 1_565 91.1(2)
O6 Bi2 Bi1 2_566 1_565 101.3(3)
O1 Bi2 Bi1 1_554 1_565 94.7(2)
O7 Bi2 Bi1 1_565 1_565 38.47(19)
O3 Bi2 Bi1 . 1_565 63.67(19)
O10 Bi2 Bi1 2_566 1_565 156.3(2)
O5 Bi2 Bi1 . 1_565 98.5(2)
O6 Bi2 Bi1 . 1_565 134.3(2)
Bi4 Bi2 Bi1 1_566 1_565 59.48(13)
O7 Bi3 O7 1_565 2_666 76.0(4)
O7 Bi3 O5 1_565 . 75.9(3)
O7 Bi3 O5 2_666 . 88.8(3)
O7 Bi3 O9 1_565 2_677 78.8(3)
O7 Bi3 O9 2_666 2_677 91.8(3)
O5 Bi3 O9 . 2_677 153.8(3)
O7 Bi3 O3 1_565 . 71.0(3)
O7 Bi3 O3 2_666 . 146.0(3)
O5 Bi3 O3 . . 75.4(3)
O9 Bi3 O3 2_677 . 89.9(3)
O7 Bi3 O8 1_565 2_666 134.2(3)
O7 Bi3 O8 2_666 2_666 67.0(3)
O5 Bi3 O8 . 2_666 77.2(3)
O9 Bi3 O8 2_677 2_666 126.9(3)
O3 Bi3 O8 . 2_666 134.9(3)
O7 Bi3 O9 1_565 . 117.2(3)
O7 Bi3 O9 2_666 . 159.2(3)
O5 Bi3 O9 . . 109.4(3)
O9 Bi3 O9 2_677 . 76.3(3)
O3 Bi3 O9 . . 52.5(3)
O8 Bi3 O9 2_666 . 106.5(2)
O7 Bi3 O2 1_565 2_666 164.9(3)
O7 Bi3 O2 2_666 2_666 97.8(3)
O5 Bi3 O2 . 2_666 118.1(3)
O9 Bi3 O2 2_677 2_666 87.8(3)
O3 Bi3 O2 . 2_666 116.3(3)
O8 Bi3 O2 2_666 2_666 51.1(3)
O9 Bi3 O2 . 2_666 65.3(3)
O7 Bi3 O8 1_565 . 122.0(3)
O7 Bi3 O8 2_666 . 116.1(3)
O5 Bi3 O8 . . 49.9(3)
O9 Bi3 O8 2_677 . 147.6(3)
O3 Bi3 O8 . . 76.3(3)
O8 Bi3 O8 2_666 . 58.6(3)
O9 Bi3 O8 . . 72.0(2)
O2 Bi3 O8 2_666 . 73.1(3)
O7 Bi3 O1 1_565 2_677 110.7(3)
O7 Bi3 O1 2_666 2_677 63.7(3)
O5 Bi3 O1 . 2_677 147.6(3)
O9 Bi3 O1 2_677 2_677 50.9(3)
O3 Bi3 O1 . 2_677 136.9(3)
O8 Bi3 O1 2_666 2_677 76.4(3)
O9 Bi3 O1 . 2_677 95.8(2)
O2 Bi3 O1 2_666 2_677 54.6(3)
O8 Bi3 O1 . 2_677 125.7(2)
O7 Bi3 Bi3 1_565 2_676 38.9(2)
O7 Bi3 Bi3 2_666 2_676 37.1(2)
O5 Bi3 Bi3 . 2_676 80.5(2)
O9 Bi3 Bi3 2_677 2_676 84.2(2)
O3 Bi3 Bi3 . 2_676 109.5(2)
O8 Bi3 Bi3 2_666 2_676 100.39(19)
O9 Bi3 Bi3 . 2_676 152.81(16)
O2 Bi3 Bi3 2_666 2_676 133.45(19)
O8 Bi3 Bi3 . 2_676 127.89(17)
O1 Bi3 Bi3 2_677 2_676 86.17(15)
Fe1 Bi4 Bi4 2 2 133(7)
Fe1 Bi4 Fe1 2 . 145(5)
Bi4 Bi4 Fe1 2 . 11.5(18)
Fe1 Bi4 O1 2 2_566 128(6)
Bi4 Bi4 O1 2 2_566 98.4(17)
Fe1 Bi4 O1 . 2_566 86.9(7)
Fe1 Bi4 O2 2 . 61(6)
Bi4 Bi4 O2 2 . 104.7(18)
Fe1 Bi4 O2 . . 109.5(5)
O1 Bi4 O2 2_566 . 109.6(4)
Fe1 Bi4 O1 2 1_544 64(5)
Bi4 Bi4 O1 2 1_544 69.2(16)
Fe1 Bi4 O1 . 1_544 80.6(6)
O1 Bi4 O1 2_566 1_544 167.6(3)
O2 Bi4 O1 . 1_544 74.8(4)
Fe1 Bi4 O6 2 2 68(6)
Bi4 Bi4 O6 2 2 110.1(18)
Fe1 Bi4 O6 . 2 111.9(5)
O1 Bi4 O6 2_566 2 100.5(4)
O2 Bi4 O6 . 2 129.4(5)
O1 Bi4 O6 1_544 2 84.4(4)
Fe1 Bi4 O4 2 1_554 55(5)
Bi4 Bi4 O4 2 1_554 170.8(18)
Fe1 Bi4 O4 . 1_554 160.0(6)
O1 Bi4 O4 2_566 1_554 73.3(3)
O2 Bi4 O4 . 1_554 75.0(4)
O1 Bi4 O4 1_544 1_554 119.1(4)
O6 Bi4 O4 2 1_554 76.1(4)
Fe1 Bi4 O2 2 2 126(6)
Bi4 Bi4 O2 2 2 64.0(17)
Fe1 Bi4 O2 . 2 59.4(6)
O1 Bi4 O2 2_566 2 73.6(4)
O2 Bi4 O2 . 2 168.7(3)
O1 Bi4 O2 1_544 2 99.9(4)
O6 Bi4 O2 2 2 58.7(4)
O4 Bi4 O2 1_554 2 116.2(4)
Fe1 Bi4 O6 2 . 118(6)
Bi4 Bi4 O6 2 . 59.2(17)
Fe1 Bi4 O6 . . 57.7(6)
O1 Bi4 O6 2_566 . 82.1(4)
O2 Bi4 O6 . . 58.0(4)
O1 Bi4 O6 1_544 . 91.1(4)
O6 Bi4 O6 2 . 169.3(3)
O4 Bi4 O6 1_554 . 114.5(4)
O2 Bi4 O6 2 . 112.9(4)
Fe1 Bi4 O3 2 1_544 13(6)
Bi4 Bi4 O3 2 1_544 123.4(17)
Fe1 Bi4 O3 . 1_544 134.6(6)
O1 Bi4 O3 2_566 1_544 137.5(4)
O2 Bi4 O3 . 1_544 69.5(3)
O1 Bi4 O3 1_544 1_544 54.8(3)
O6 Bi4 O3 2 1_544 60.9(4)
O4 Bi4 O3 1_554 1_544 65.4(3)
O2 Bi4 O3 2 1_544 115.9(4)
O6 Bi4 O3 . 1_544 123.7(4)
Fe1 Bi4 O4 2 2_556 126(6)
Bi4 Bi4 O4 2 2_556 7.6(15)
Fe1 Bi4 O4 . 2_556 18.5(7)
O1 Bi4 O4 2_566 2_556 105.2(4)
O2 Bi4 O4 . 2_556 105.0(4)
O1 Bi4 O4 1_544 2_556 62.4(3)
O6 Bi4 O4 2 2_556 105.0(4)
O4 Bi4 O4 1_554 2_556 178.4(3)
O2 Bi4 O4 2 2_556 63.8(3)
O6 Bi4 O4 . 2_556 64.4(3)
O3 Bi4 O4 1_544 2_556 116.1(3)
Bi4 Fe1 Bi4 2 . 35(5)
Bi4 Fe1 Fe1 2 2 28(4)
Bi4 Fe1 Fe1 . 2 7.4(12)
Bi4 Fe1 O2 2 2 115(6)
Bi4 Fe1 O2 . 2 106.4(7)
Fe1 Fe1 O2 2 2 108.8(18)
Bi4 Fe1 O1 2 2_566 112(6)
Bi4 Fe1 O1 . 2_566 76.7(6)
Fe1 Fe1 O1 2 2_566 84.0(16)
O2 Fe1 O1 2 2_566 77.7(5)
Bi4 Fe1 O4 2 2_556 121(6)
Bi4 Fe1 O4 . 2_556 156.4(9)
Fe1 Fe1 O4 2 2_556 149.2(18)
O2 Fe1 O4 2 2_556 78.4(5)
O1 Fe1 O4 2_566 2_556 126.6(6)
Bi4 Fe1 O6 2 . 108(6)
Bi4 Fe1 O6 . . 108.7(7)
Fe1 Fe1 O6 2 . 109.1(18)
O2 Fe1 O6 2 . 137.3(7)
O1 Fe1 O6 2_566 . 87.4(5)
O4 Fe1 O6 2_556 . 79.2(5)
Bi4 Fe1 O1 2 1_544 48(5)
Bi4 Fe1 O1 . 1_544 83.6(7)
Fe1 Fe1 O1 2 1_544 76.2(15)
O2 Fe1 O1 2 1_544 108.5(6)
O1 Fe1 O1 2_566 1_544 160.2(6)
O4 Fe1 O1 2_556 1_544 73.1(4)
O6 Fe1 O1 . 1_544 99.0(5)
Bi4 Fe1 O2 2 . 51(6)
Bi4 Fe1 O2 . . 57.1(5)
Fe1 Fe1 O2 2 . 54.5(16)
O2 Fe1 O2 2 . 163.4(6)
O1 Fe1 O2 2_566 . 98.7(5)
O4 Fe1 O2 2_556 . 115.6(5)
O6 Fe1 O2 . . 57.7(4)
O1 Fe1 O2 1_544 . 69.8(4)
Bi4 Fe1 O6 2 2 59(6)
Bi4 Fe1 O6 . 2 55.2(5)
Fe1 Fe1 O6 2 2 54.6(16)
O2 Fe1 O6 2 2 57.4(4)
O1 Fe1 O6 2_566 2 90.5(5)
O4 Fe1 O6 2_556 2 114.7(5)
O6 Fe1 O6 . 2 163.7(5)
O1 Fe1 O6 1_544 2 78.2(4)
O2 Fe1 O6 . 2 106.8(5)
Bi4 Fe1 O3 2 2_566 166(6)
Bi4 Fe1 O3 . 2_566 133.9(8)
Fe1 Fe1 O3 2 2_566 141.1(17)
O2 Fe1 O3 2 2_566 73.9(4)
O1 Fe1 O3 2_566 2_566 58.1(4)
O4 Fe1 O3 2_556 2_566 69.6(4)
O6 Fe1 O3 . 2_566 64.4(4)
O1 Fe1 O3 1_544 2_566 141.4(6)
O2 Fe1 O3 . 2_566 118.3(5)
O6 Fe1 O3 2 2_566 127.2(5)
Bi4 Fe1 O4 2 1_554 51(5)
Bi4 Fe1 O4 . 1_554 15.8(5)
Fe1 Fe1 O4 2 1_554 23.1(14)
O2 Fe1 O4 2 1_554 103.8(5)
O1 Fe1 O4 2_566 1_554 61.1(4)
O4 Fe1 O4 2_556 1_554 172.2(5)
O6 Fe1 O4 . 1_554 103.3(5)
O1 Fe1 O4 1_544 1_554 99.1(5)
O2 Fe1 O4 . 1_554 61.1(4)
O6 Fe1 O4 2 1_554 61.9(4)
O3 Fe1 O4 2_566 1_554 118.1(4)
O3 P1 O10 . . 111.6(5)
O3 P1 O9 . . 105.9(5)
O10 P1 O9 . . 109.3(5)
O3 P1 O1 . . 108.4(5)
O10 P1 O1 . . 109.1(5)
O9 P1 O1 . . 112.5(5)
O6 P2 O5 . . 111.5(6)
O6 P2 O2 . . 108.4(6)
O5 P2 O2 . . 109.8(5)
O6 P2 O8 . . 110.2(6)
O5 P2 O8 . . 108.1(6)
O2 P2 O8 . . 108.9(5)
O6 P2 Bi4 . 2 51.6(4)
O5 P2 Bi4 . 2 135.0(4)
O2 P2 Bi4 . 2 57.5(4)
O8 P2 Bi4 . 2 116.9(4)
O6 P2 Bi4 . . 59.0(4)
O5 P2 Bi4 . . 128.8(4)
O2 P2 Bi4 . . 49.4(4)
O8 P2 Bi4 . . 122.5(4)
Bi4 P2 Bi4 2 . 9.8(2)
P1 O1 Bi4 . 2_566 120.3(5)
P1 O1 Fe1 . 2_566 104.5(5)
Bi4 O1 Fe1 2_566 2_566 16.4(2)
P1 O1 Fe1 . 1_566 123.5(6)
Bi4 O1 Fe1 2_566 1_566 3.4(4)
Fe1 O1 Fe1 2_566 1_566 19.8(6)
P1 O1 Bi4 . 1_566 108.3(5)
Bi4 O1 Bi4 2_566 1_566 12.4(3)
Fe1 O1 Bi4 2_566 1_566 4.0(4)
Fe1 O1 Bi4 1_566 1_566 15.8(2)
P1 O1 Bi2 . 1_556 129.4(5)
Bi4 O1 Bi2 2_566 1_556 108.6(4)
Fe1 O1 Bi2 2_566 1_556 124.9(5)
Fe1 O1 Bi2 1_566 1_556 105.2(4)
Bi4 O1 Bi2 1_566 1_556 121.0(4)
P1 O1 O3 . . 35.6(3)
Bi4 O1 O3 2_566 . 85.7(4)
Fe1 O1 O3 2_566 . 69.5(4)
Fe1 O1 O3 1_566 . 89.0(4)
Bi4 O1 O3 1_566 . 73.4(3)
Bi2 O1 O3 1_556 . 165.0(4)
P1 O1 O10 . . 35.3(3)
Bi4 O1 O10 2_566 . 123.7(5)
Fe1 O1 O10 2_566 . 114.2(5)
Fe1 O1 O10 1_566 . 125.3(5)
Bi4 O1 O10 1_566 . 116.6(4)
Bi2 O1 O10 1_556 . 105.9(4)
O3 O1 O10 . . 60.8(3)
P1 O1 O9 . . 33.7(3)
Bi4 O1 O9 2_566 . 137.7(4)
Fe1 O1 O9 2_566 . 122.1(5)
Fe1 O1 O9 1_566 . 140.9(5)
Bi4 O1 O9 1_566 . 126.0(4)
Bi2 O1 O9 1_556 . 110.2(4)
O3 O1 O9 . . 57.9(3)
O10 O1 O9 . . 59.2(4)
P1 O1 O4 . 2_567 162.2(6)
Bi4 O1 O4 2_566 2_567 56.3(3)
Fe1 O1 O4 2_566 2_567 72.7(4)
Fe1 O1 O4 1_566 2_567 52.9(4)
Bi4 O1 O4 1_566 2_567 68.7(3)
Bi2 O1 O4 1_556 2_567 52.7(2)
O3 O1 O4 . 2_567 140.4(4)
O10 O1 O4 . 2_567 129.0(4)
O9 O1 O4 . 2_567 160.9(5)
P1 O1 O2 . 1_566 95.2(5)
Bi4 O1 O2 2_566 1_566 58.0(3)
Fe1 O1 O2 2_566 1_566 50.8(4)
Fe1 O1 O2 1_566 1_566 59.9(4)
Bi4 O1 O2 1_566 1_566 52.4(3)
Bi2 O1 O2 1_556 1_566 122.7(4)
O3 O1 O2 . 1_566 68.6(4)
O10 O1 O2 . 1_566 128.5(5)
O9 O1 O2 . 1_566 86.7(4)
O4 O1 O2 2_567 1_566 96.2(4)
P1 O1 O7 . 1_566 104.7(5)
Bi4 O1 O7 2_566 1_566 121.7(4)
Fe1 O1 O7 2_566 1_566 128.0(5)
Fe1 O1 O7 1_566 1_566 120.2(5)
Bi4 O1 O7 1_566 1_566 126.9(4)
Bi2 O1 O7 1_556 1_566 54.0(2)
O3 O1 O7 . 1_566 122.7(4)
O10 O1 O7 . 1_566 114.6(4)
O9 O1 O7 . 1_566 71.4(3)
O4 O1 O7 2_567 1_566 90.0(4)
O2 O1 O7 1_566 1_566 84.5(4)
P2 O2 Fe1 . 2 105.5(6)
P2 O2 Bi1 . 1_554 129.3(6)
Fe1 O2 Bi1 2 1_554 95.4(5)
P2 O2 Bi4 . . 101.7(5)
Fe1 O2 Bi4 2 . 3.9(4)
Bi1 O2 Bi4 1_554 . 97.4(4)
P2 O2 O6 . . 35.5(4)
Fe1 O2 O6 2 . 70.1(5)
Bi1 O2 O6 1_554 . 130.3(5)
Bi4 O2 O6 . . 66.2(4)
P2 O2 O5 . . 35.0(3)
Fe1 O2 O5 2 . 122.7(6)
Bi1 O2 O5 1_554 . 95.1(4)
Bi4 O2 O5 . . 119.1(5)
O6 O2 O5 . . 60.7(4)
P2 O2 O8 . . 35.7(3)
Fe1 O2 O8 2 . 117.8(5)
Bi1 O2 O8 1_554 . 145.4(5)
Bi4 O2 O8 . . 115.2(5)
O6 O2 O8 . . 60.5(4)
O5 O2 O8 . . 59.5(4)
P2 O2 Bi4 . 2 92.5(5)
Fe1 O2 Bi4 2 2 14.2(2)
Bi1 O2 Bi4 1_554 2 108.5(4)
Bi4 O2 Bi4 . 2 11.3(3)
O6 O2 Bi4 . 2 57.5(4)
O5 O2 Bi4 . 2 114.5(5)
O8 O2 Bi4 . 2 103.8(4)
P2 O2 Fe1 . . 89.6(5)
Fe1 O2 Fe1 2 . 16.6(6)
Bi1 O2 Fe1 1_554 . 109.7(5)
Bi4 O2 Fe1 . . 13.38(18)
O6 O2 Fe1 . . 54.5(4)
O5 O2 Fe1 . . 111.5(5)
O8 O2 Fe1 . . 101.9(5)
Bi4 O2 Fe1 2 . 3.1(4)
P2 O2 O1 . 1_544 104.5(5)
Fe1 O2 O1 2 1_544 51.4(4)
Bi1 O2 O1 1_554 1_544 124.2(5)
Bi4 O2 O1 . 1_544 52.8(3)
O6 O2 O1 . 1_544 84.1(4)
O5 O2 O1 . 1_544 139.5(5)
O8 O2 O1 . 1_544 86.9(4)
Bi4 O2 O1 2 1_544 48.4(3)
Fe1 O2 O1 . 1_544 50.3(4)
P2 O2 O4 . 1_554 132.0(6)
Fe1 O2 O4 2 1_554 51.5(4)
Bi1 O2 O4 1_554 1_554 43.9(2)
Bi4 O2 O4 . 1_554 53.5(3)
O6 O2 O4 . 1_554 104.8(5)
O5 O2 O4 . 1_554 115.4(4)
O8 O2 O4 . 1_554 165.3(5)
Bi4 O2 O4 2 1_554 64.7(3)
Fe1 O2 O4 . 1_554 66.1(4)
O1 O2 O4 1_544 1_554 91.1(4)
P2 O2 Bi3 . 2_666 92.6(5)
Fe1 O2 Bi3 2 2_666 118.4(4)
Bi1 O2 Bi3 1_554 2_666 117.2(4)
Bi4 O2 Bi3 . 2_666 119.9(4)
O6 O2 Bi3 . 2_666 111.2(4)
O5 O2 Bi3 . 2_666 105.7(4)
O8 O2 Bi3 . 2_666 57.0(3)
Bi4 O2 Bi3 2 2_666 114.4(4)
Fe1 O2 Bi3 . 2_666 115.6(4)
O1 O2 Bi3 1_544 2_666 67.2(3)
O4 O2 Bi3 1_554 2_666 134.9(4)
P1 O3 Bi3 . . 110.4(5)
P1 O3 O9 . . 37.3(3)
Bi3 O3 O9 . . 75.6(3)
P1 O3 O1 . . 36.0(3)
Bi3 O3 O1 . . 136.2(4)
O9 O3 O1 . . 62.6(4)
P1 O3 O10 . . 34.3(3)
Bi3 O3 O10 . . 110.6(4)
O9 O3 O10 . . 60.4(4)
O1 O3 O10 . . 59.9(3)
P1 O3 Bi2 . . 145.4(5)
Bi3 O3 Bi2 . . 96.0(3)
O9 O3 Bi2 . . 167.6(4)
O1 O3 Bi2 . . 127.3(4)
O10 O3 Bi2 . . 116.0(4)
P1 O3 O7 . 1_565 156.0(6)
Bi3 O3 O7 . 1_565 49.6(2)
O9 O3 O7 . 1_565 118.9(4)
O1 O3 O7 . 1_565 146.3(4)
O10 O3 O7 . 1_565 153.2(5)
Bi2 O3 O7 . 1_565 58.2(3)
P1 O3 O6 . 2_566 94.7(5)
Bi3 O3 O6 . 2_566 147.1(4)
O9 O3 O6 . 2_566 131.9(5)
O1 O3 O6 . 2_566 76.2(4)
O10 O3 O6 . 2_566 78.4(4)
Bi2 O3 O6 . 2_566 53.5(3)
O7 O3 O6 1_565 2_566 109.0(4)
P1 O3 Fe1 . 2_566 88.0(4)
Bi3 O3 Fe1 . 2_566 146.4(4)
O9 O3 Fe1 . 2_566 110.8(4)
O1 O3 Fe1 . 2_566 52.4(3)
O10 O3 Fe1 . 2_566 100.4(4)
Bi2 O3 Fe1 . 2_566 81.3(3)
O7 O3 Fe1 1_565 2_566 104.0(4)
O6 O3 Fe1 2_566 2_566 50.9(4)
P1 O3 O5 . . 122.4(5)
Bi3 O3 O5 . . 50.3(3)
O9 O3 O5 . . 108.2(4)
O1 O3 O5 . . 154.8(4)
O10 O3 O5 . . 95.0(4)
Bi2 O3 O5 . . 59.6(3)
O7 O3 O5 1_565 . 58.9(3)
O6 O3 O5 2_566 . 98.5(4)
Fe1 O3 O5 2_566 . 140.8(5)
P1 O3 Bi4 . 1_566 87.3(4)
Bi3 O3 Bi4 . 1_566 147.2(4)
O9 O3 Bi4 . 1_566 110.5(4)
O1 O3 Bi4 . 1_566 51.9(3)
O10 O3 Bi4 . 1_566 99.6(4)
Bi2 O3 Bi4 . 1_566 81.5(3)
O7 O3 Bi4 1_565 1_566 104.8(4)
O6 O3 Bi4 2_566 1_566 50.4(3)
Fe1 O3 Bi4 2_566 1_566 0.8(4)
O5 O3 Bi4 . 1_566 141.0(4)
P1 O3 O4 . 1_565 136.5(5)
Bi3 O3 O4 . 1_565 106.2(3)
O9 O3 O4 . 1_565 143.9(4)
O1 O3 O4 . 1_565 100.5(4)
O10 O3 O4 . 1_565 141.1(5)
Bi2 O3 O4 . 1_565 46.7(2)
O7 O3 O4 1_565 1_565 57.1(3)
O6 O3 O4 2_566 1_565 63.8(3)
Fe1 O3 O4 2_566 1_565 48.8(3)
O5 O3 O4 . 1_565 98.9(4)
Bi4 O3 O4 1_566 1_565 49.5(2)
Bi1 O4 Bi2 . 1_545 117.2(4)
Bi1 O4 Bi2 . 2_566 115.4(4)
Bi2 O4 Bi2 1_545 2_566 111.8(4)
Bi1 O4 Fe1 . 2_556 103.5(5)
Bi2 O4 Fe1 1_545 2_556 98.7(4)
Bi2 O4 Fe1 2_566 2_556 107.9(4)
Bi1 O4 Bi4 . 1_556 105.0(4)
Bi2 O4 Bi4 1_545 1_556 100.7(4)
Bi2 O4 Bi4 2_566 1_556 104.4(4)
Fe1 O4 Bi4 2_556 1_556 3.6(4)
Bi1 O4 O4 . 2_556 142.1(6)
Bi2 O4 O4 1_545 2_556 58.6(3)
Bi2 O4 O4 2_566 2_556 53.2(3)
Fe1 O4 O4 2_556 2_556 114.4(6)
Bi4 O4 O4 1_556 2_556 112.9(5)
Bi1 O4 O10 . . 57.3(3)
Bi2 O4 O10 1_545 . 159.2(4)
Bi2 O4 O10 2_566 . 61.8(3)
Fe1 O4 O10 2_556 . 102.1(5)
Bi4 O4 O10 1_556 . 100.1(4)
O4 O4 O10 2_556 . 111.8(5)
Bi1 O4 O7 . . 55.6(3)
Bi2 O4 O7 1_545 . 61.7(3)
Bi2 O4 O7 2_566 . 136.3(4)
Fe1 O4 O7 2_556 . 115.7(5)
Bi4 O4 O7 1_556 . 119.3(4)
O4 O4 O7 2_556 . 104.8(5)
O10 O4 O7 . . 107.9(4)
Bi1 O4 O1 . 2_567 118.4(4)
Bi2 O4 O1 1_545 2_567 122.2(4)
Bi2 O4 O1 2_566 2_567 54.5(3)
Fe1 O4 O1 2_556 2_567 53.9(4)
Bi4 O4 O1 1_556 2_567 50.3(3)
O4 O4 O1 2_556 2_567 85.7(5)
O10 O4 O1 . 2_567 71.9(3)
O7 O4 O1 . 2_567 168.3(4)
Bi1 O4 O3 . 1_545 83.8(3)
Bi2 O4 O3 1_545 1_545 57.6(3)
Bi2 O4 O3 2_566 1_545 160.5(4)
Fe1 O4 O3 2_556 1_545 61.6(4)
Bi4 O4 O3 1_556 1_545 65.1(3)
O4 O4 O3 2_556 1_545 113.9(5)
O10 O4 O3 . 1_545 134.2(4)
O7 O4 O3 . 1_545 56.6(3)
O1 O4 O3 2_567 1_545 114.7(4)
Bi1 O4 O2 . 1_556 53.4(3)
Bi2 O4 O2 1_545 1_556 120.4(4)
Bi2 O4 O2 2_566 1_556 125.0(4)
Fe1 O4 O2 2_556 1_556 50.1(4)
Bi4 O4 O2 1_556 1_556 51.6(3)
O4 O4 O2 2_556 1_556 164.4(6)
O10 O4 O2 . 1_556 74.1(3)
O7 O4 O2 . 1_556 86.1(4)
O1 O4 O2 2_567 1_556 82.6(3)
O3 O4 O2 1_545 1_556 62.8(3)
Bi1 O4 Bi4 . 2_556 104.9(4)
Bi2 O4 Bi4 1_545 2_556 102.1(3)
Bi2 O4 Bi4 2_566 2_556 103.0(3)
Fe1 O4 Bi4 2_556 2_556 5.1(2)
Bi4 O4 Bi4 1_556 2_556 1.6(3)
O4 O4 Bi4 2_556 2_556 112.9(5)
O10 O4 Bi4 . 2_556 98.7(4)
O7 O4 Bi4 . 2_556 120.6(4)
O1 O4 Bi4 2_567 2_556 48.9(3)
O3 O4 Bi4 1_545 2_556 66.7(3)
O2 O4 Bi4 1_556 2_556 51.6(3)
P2 O5 Bi3 . . 120.1(5)
P2 O5 O8 . . 36.2(3)
Bi3 O5 O8 . . 84.4(4)
P2 O5 O2 . . 35.2(3)
Bi3 O5 O2 . . 135.9(5)
O8 O5 O2 . . 60.2(4)
P2 O5 O6 . . 34.1(4)
Bi3 O5 O6 . . 126.6(5)
O8 O5 O6 . . 60.2(4)
O2 O5 O6 . . 59.0(4)
P2 O5 Bi2 . . 110.6(5)
Bi3 O5 Bi2 . . 94.4(3)
O8 O5 Bi2 . . 122.8(4)
O2 O5 Bi2 . . 125.8(4)
O6 O5 Bi2 . . 76.6(4)
P2 O5 O7 . 1_565 155.2(6)
Bi3 O5 O7 . 1_565 49.5(3)
O8 O5 O7 . 1_565 129.6(5)
O2 O5 O7 . 1_565 169.2(5)
O6 O5 O7 . 1_565 127.9(5)
Bi2 O5 O7 . 1_565 55.4(3)
P2 O5 O3 . . 98.9(5)
Bi3 O5 O3 . . 54.3(3)
O8 O5 O3 . . 82.0(4)
O2 O5 O3 . . 134.1(5)
O6 O5 O3 . . 80.5(4)
Bi2 O5 O3 . . 53.9(2)
O7 O5 O3 1_565 . 56.4(3)
P2 O5 O9 . 1_554 133.6(5)
Bi3 O5 O9 . 1_554 97.2(4)
O8 O5 O9 . 1_554 146.0(5)
O2 O5 O9 . 1_554 98.8(4)
O6 O5 O9 . 1_554 134.8(5)
Bi2 O5 O9 . 1_554 91.1(3)
O7 O5 O9 1_565 1_554 70.4(3)
O3 O5 O9 . 1_554 126.2(4)
P2 O5 O8 . 2_666 88.4(4)
Bi3 O5 O8 . 2_666 56.7(3)
O8 O5 O8 . 2_666 61.7(4)
O2 O5 O8 . 2_666 82.3(4)
O6 O5 O8 . 2_666 120.5(4)
Bi2 O5 O8 . 2_666 151.1(4)
O7 O5 O8 1_565 2_666 98.5(4)
O3 O5 O8 . 2_666 103.1(4)
O9 O5 O8 1_554 2_666 90.8(3)
P2 O5 O7 . 2_666 139.7(5)
Bi3 O5 O7 . 2_666 44.7(2)
O8 O5 O7 . 2_666 110.2(4)
O2 O5 O7 . 2_666 121.4(4)
O6 O5 O7 . 2_666 169.5(5)
Bi2 O5 O7 . 2_666 108.0(3)
O7 O5 O7 1_565 2_666 53.7(3)
O3 O5 O7 . 2_666 94.4(4)
O9 O5 O7 1_554 2_666 55.3(3)
O8 O5 O7 2_666 2_666 51.5(3)
P2 O5 O10 . 1_554 95.9(5)
Bi3 O5 O10 . 1_554 142.7(4)
O8 O5 O10 . 1_554 129.5(4)
O2 O5 O10 . 1_554 70.0(4)
O6 O5 O10 . 1_554 88.3(4)
Bi2 O5 O10 . 1_554 80.1(3)
O7 O5 O10 1_565 1_554 100.7(4)
O3 O5 O10 . 1_554 133.9(4)
O9 O5 O10 1_554 1_554 46.6(3)
O8 O5 O10 2_666 1_554 120.7(4)
O7 O5 O10 2_666 1_554 101.7(3)
P2 O6 Fe1 . . 103.4(6)
P2 O6 Bi2 . 2_566 139.2(7)
Fe1 O6 Bi2 . 2_566 93.5(5)
P2 O6 Bi4 . 2 99.3(6)
Fe1 O6 Bi4 . 2 4.1(4)
Bi2 O6 Bi4 2_566 2 96.6(4)
P2 O6 O2 . . 36.1(4)
Fe1 O6 O2 . . 67.8(5)
Bi2 O6 O2 2_566 . 144.5(5)
Bi4 O6 O2 2 . 63.8(4)
P2 O6 O8 . . 35.3(4)
Fe1 O6 O8 . . 111.9(5)
Bi2 O6 O8 2_566 . 104.0(5)
Bi4 O6 O8 2 . 108.4(5)
O2 O6 O8 . . 60.4(4)
P2 O6 O5 . . 34.4(3)
Fe1 O6 O5 . . 123.4(6)
Bi2 O6 O5 2_566 . 142.6(5)
Bi4 O6 O5 2 . 120.0(5)
O2 O6 O5 . . 60.3(4)
O8 O6 O5 . . 59.4(4)
P2 O6 Bi4 . . 91.9(5)
Fe1 O6 Bi4 . . 13.6(2)
Bi2 O6 Bi4 2_566 . 107.1(4)
Bi4 O6 Bi4 2 . 10.7(3)
O2 O6 Bi4 . . 55.8(4)
O8 O6 Bi4 . . 106.6(5)
O5 O6 Bi4 . . 109.7(5)
P2 O6 Fe1 . 2 88.6(5)
Fe1 O6 Fe1 . 2 16.3(5)
Bi2 O6 Fe1 2_566 2 109.4(5)
Bi4 O6 Fe1 2 2 12.92(18)
O2 O6 Fe1 . 2 52.5(4)
O8 O6 Fe1 . 2 103.5(5)
O5 O6 Fe1 . 2 107.1(5)
Bi4 O6 Fe1 . 2 3.3(4)
P2 O6 O3 . 2_566 160.7(7)
Fe1 O6 O3 . 2_566 64.8(4)
Bi2 O6 O3 2_566 2_566 59.3(3)
Bi4 O6 O3 2 2_566 68.7(4)
O2 O6 O3 . 2_566 127.8(5)
O8 O6 O3 . 2_566 161.5(5)
O5 O6 O3 . 2_566 138.6(5)
Bi4 O6 O3 . 2_566 74.0(4)
Fe1 O6 O3 2 2_566 77.3(4)
P2 O6 O4 . 2_556 124.2(6)
Fe1 O6 O4 . 2_556 50.3(4)
Bi2 O6 O4 2_566 2_556 46.6(3)
Bi4 O6 O4 2 2_556 52.4(3)
O2 O6 O4 . 2_556 102.5(5)
O8 O6 O4 . 2_556 102.0(4)
O5 O6 O4 . 2_556 158.6(5)
Bi4 O6 O4 . 2_556 63.1(3)
Fe1 O6 O4 2 2_556 64.7(4)
O3 O6 O4 2_566 2_556 61.2(3)
P2 O6 O10 . . 91.7(5)
Fe1 O6 O10 . . 139.0(5)
Bi2 O6 O10 2_566 . 53.9(3)
Bi4 O6 O10 2 . 139.8(5)
O2 O6 O10 . . 122.8(5)
O8 O6 O10 . . 62.4(4)
O5 O6 O10 . . 90.1(4)
Bi4 O6 O10 . . 148.8(5)
Fe1 O6 O10 2 . 148.5(5)
O3 O6 O10 2_566 . 107.2(4)
O4 O6 O10 2_556 . 89.6(4)
Bi3 O7 Bi3 1_545 2_666 104.0(4)
Bi3 O7 Bi1 1_545 . 117.2(4)
Bi3 O7 Bi1 2_666 . 110.0(3)
Bi3 O7 Bi2 1_545 1_545 104.0(3)
Bi3 O7 Bi2 2_666 1_545 124.8(4)
Bi1 O7 Bi2 . 1_545 97.7(3)
Bi3 O7 O3 1_545 1_545 59.4(3)
Bi3 O7 O3 2_666 1_545 161.6(4)
Bi1 O7 O3 . 1_545 86.1(3)
Bi2 O7 O3 1_545 1_545 58.6(3)
Bi3 O7 O4 1_545 . 124.9(4)
Bi3 O7 O4 2_666 . 131.1(4)
Bi1 O7 O4 . . 48.1(3)
Bi2 O7 O4 1_545 . 49.7(2)
O3 O7 O4 1_545 . 66.3(3)
Bi3 O7 O7 1_545 2_656 53.5(3)
Bi3 O7 O7 2_666 2_656 50.5(3)
Bi1 O7 O7 . 2_656 130.3(5)
Bi2 O7 O7 1_545 2_656 131.7(5)
O3 O7 O7 1_545 2_656 112.4(5)
O4 O7 O7 . 2_656 177.6(6)
Bi3 O7 O8 1_545 . 151.5(4)
Bi3 O7 O8 2_666 . 64.1(3)
Bi1 O7 O8 . . 52.4(3)
Bi2 O7 O8 1_545 . 103.9(3)
O3 O7 O8 1_545 . 134.2(4)
O4 O7 O8 . . 70.9(3)
O7 O7 O8 2_656 . 109.7(5)
Bi3 O7 O5 1_545 1_545 54.6(3)
Bi3 O7 O5 2_666 1_545 99.9(4)
Bi1 O7 O5 . 1_545 150.0(4)
Bi2 O7 O5 1_545 1_545 62.0(3)
O3 O7 O5 1_545 1_545 64.7(3)
O4 O7 O5 . 1_545 109.3(4)
O7 O7 O5 2_656 1_545 71.4(4)
O8 O7 O5 . 1_545 149.0(4)
Bi3 O7 O9 1_545 2_667 53.7(3)
Bi3 O7 O9 2_666 2_667 102.0(4)
Bi1 O7 O9 . 2_667 68.4(3)
Bi2 O7 O9 1_545 2_667 132.8(4)
O3 O7 O9 1_545 2_667 75.2(3)
O4 O7 O9 . 2_667 105.0(4)
O7 O7 O9 2_656 2_667 72.6(4)
O8 O7 O9 . 2_667 101.5(4)
O5 O7 O9 1_545 2_667 108.0(4)
Bi3 O7 O1 1_545 1_544 124.0(4)
Bi3 O7 O1 2_666 1_544 75.1(3)
Bi1 O7 O1 . 1_544 115.1(4)
Bi2 O7 O1 1_545 1_544 49.9(2)
O3 O7 O1 1_545 1_544 106.7(4)
O4 O7 O1 . 1_544 79.0(3)
O7 O7 O1 2_656 1_544 103.4(5)
O8 O7 O1 . 1_544 79.8(3)
O5 O7 O1 1_545 1_544 70.2(3)
O9 O7 O1 2_667 1_544 176.0(4)
Bi3 O7 O5 1_545 2_666 89.6(3)
Bi3 O7 O5 2_666 2_666 46.4(2)
Bi1 O7 O5 . 2_666 78.7(3)
Bi2 O7 O5 1_545 2_666 166.0(4)
O3 O7 O5 1_545 2_666 133.8(4)
O4 O7 O5 . 2_666 124.4(4)
O7 O7 O5 2_656 2_666 54.8(3)
O8 O7 O5 . 2_666 63.1(3)
O5 O7 O5 1_545 2_666 126.3(3)
O9 O7 O5 2_667 2_666 58.6(3)
O1 O7 O5 1_544 2_666 119.3(4)
P2 O8 Bi1 . . 141.6(6)
P2 O8 O5 . . 35.7(3)
Bi1 O8 O5 . . 144.2(5)
P2 O8 O2 . . 35.4(3)
Bi1 O8 O2 . . 146.1(5)
O5 O8 O2 . . 60.2(4)
P2 O8 O6 . . 34.5(4)
Bi1 O8 O6 . . 107.2(4)
O5 O8 O6 . . 60.4(4)
O2 O8 O6 . . 59.1(4)
P2 O8 Bi3 . 2_666 107.2(4)
Bi1 O8 Bi3 . 2_666 97.1(3)
O5 O8 Bi3 . 2_666 118.0(4)
O2 O8 Bi3 . 2_666 71.9(3)
O6 O8 Bi3 . 2_666 123.0(4)
P2 O8 O7 . . 127.5(5)
Bi1 O8 O7 . . 53.4(3)
O5 O8 O7 . . 160.4(5)
O2 O8 O7 . . 100.2(4)
O6 O8 O7 . . 111.6(4)
Bi3 O8 O7 2_666 . 48.9(2)
P2 O8 O8 . 2_666 95.9(5)
Bi1 O8 O8 . 2_666 120.5(5)
O5 O8 O8 . 2_666 70.3(4)
O2 O8 O8 . 2_666 86.6(5)
O6 O8 O8 . 2_666 129.1(6)
Bi3 O8 O8 2_666 2_666 69.8(3)
O7 O8 O8 . 2_666 110.6(5)
P2 O8 O10 . . 97.9(5)
Bi1 O8 O10 . . 50.8(3)
O5 O8 O10 . . 94.8(4)
O2 O8 O10 . . 128.8(5)
O6 O8 O10 . . 69.7(4)
Bi3 O8 O10 2_666 . 147.1(4)
O7 O8 O10 . . 98.8(4)
O8 O8 O10 2_666 . 129.0(5)
P2 O8 O5 . 2_666 137.5(5)
Bi1 O8 O5 . 2_666 80.4(3)
O5 O8 O5 . 2_666 118.3(4)
O2 O8 O5 . 2_666 109.7(4)
O6 O8 O5 . 2_666 168.3(5)
Bi3 O8 O5 2_666 2_666 46.1(2)
O7 O8 O5 . 2_666 65.4(3)
O8 O8 O5 2_666 2_666 48.0(3)
O10 O8 O5 . 2_666 121.5(4)
P2 O8 O4 . . 104.5(5)
Bi1 O8 O4 . . 40.7(2)
O5 O8 O4 . . 129.3(4)
O2 O8 O4 . . 108.2(4)
O6 O8 O4 . . 71.5(4)
Bi3 O8 O4 2_666 . 100.6(3)
O7 O8 O4 . . 53.8(3)
O8 O8 O4 2_666 . 159.4(5)
O10 O8 O4 . . 51.7(3)
O5 O8 O4 2_666 . 112.0(3)
P2 O8 Bi3 . . 81.2(4)
Bi1 O8 Bi3 . . 111.0(3)
O5 O8 Bi3 . . 45.7(3)
O2 O8 Bi3 . . 101.8(4)
O6 O8 Bi3 . . 96.9(4)
Bi3 O8 Bi3 2_666 . 121.4(3)
O7 O8 Bi3 . . 150.2(4)
O8 O8 Bi3 2_666 . 51.6(3)
O10 O8 Bi3 . . 82.6(3)
O5 O8 Bi3 2_666 . 88.3(3)
O4 O8 Bi3 . . 134.3(3)
P1 O9 Bi3 . 2_677 113.2(5)
P1 O9 O3 . . 36.8(3)
Bi3 O9 O3 2_677 . 106.6(4)
P1 O9 O10 . . 35.2(3)
Bi3 O9 O10 2_677 . 142.4(4)
O3 O9 O10 . . 61.3(4)
P1 O9 O1 . . 33.8(3)
Bi3 O9 O1 2_677 . 83.7(3)
O3 O9 O1 . . 59.5(3)
O10 O9 O1 . . 59.2(4)
P1 O9 O7 . 2_667 145.6(5)
Bi3 O9 O7 2_677 2_667 47.5(2)
O3 O9 O7 . 2_667 153.9(4)
O10 O9 O7 . 2_667 139.4(4)
O1 O9 O7 . 2_667 112.6(4)
P1 O9 Bi1 . 2_667 151.3(5)
Bi3 O9 Bi1 2_677 2_667 90.9(3)
O3 O9 Bi1 . 2_667 151.7(4)
O10 O9 Bi1 . 2_667 116.3(4)
O1 O9 Bi1 . 2_667 146.7(4)
O7 O9 Bi1 2_667 2_667 46.4(2)
P1 O9 O5 . 1_556 89.9(4)
Bi3 O9 O5 2_677 1_556 91.2(3)
O3 O9 O5 . 1_556 126.7(4)
O10 O9 O5 . 1_556 73.9(4)
O1 O9 O5 . 1_556 73.8(3)
O7 O9 O5 2_667 1_556 66.0(3)
Bi1 O9 O5 2_667 1_556 73.5(3)
P1 O9 Bi3 . . 86.9(4)
Bi3 O9 Bi3 2_677 . 103.7(3)
O3 O9 Bi3 . . 51.9(3)
O10 O9 Bi3 . . 95.3(3)
O1 O9 Bi3 . . 110.3(4)
O7 O9 Bi3 2_667 . 122.5(3)
Bi1 O9 Bi3 2_667 . 103.0(3)
O5 O9 Bi3 1_556 . 164.8(4)
P1 O9 Bi1 . . 80.8(4)
Bi3 O9 Bi1 2_677 . 157.8(4)
O3 O9 Bi1 . . 94.8(3)
O10 O9 Bi1 . . 46.2(3)
O1 O9 Bi1 . . 103.0(3)
O7 O9 Bi1 2_667 . 111.3(3)
Bi1 O9 Bi1 2_667 . 71.83(19)
O5 O9 Bi1 1_556 . 70.9(3)
Bi3 O9 Bi1 . . 93.9(2)
P1 O9 O2 . 2_666 136.5(5)
Bi3 O9 O2 2_677 2_666 100.4(4)
O3 O9 O2 . 2_666 108.6(4)
O10 O9 O2 . 2_666 117.1(4)
O1 O9 O2 . 2_666 168.1(4)
O7 O9 O2 2_667 2_666 77.8(3)
Bi1 O9 O2 2_667 2_666 45.0(2)
O5 O9 O2 1_556 2_666 117.0(4)
Bi3 O9 O2 . 2_666 58.0(2)
Bi1 O9 O2 . 2_666 77.4(3)
P1 O9 O7 . 1_566 94.5(4)
Bi3 O9 O7 2_677 1_566 42.7(2)
O3 O9 O7 . 1_566 114.9(4)
O10 O9 O7 . 1_566 106.7(4)
O1 O9 O7 . 1_566 61.1(3)
O7 O9 O7 2_667 1_566 51.5(3)
Bi1 O9 O7 2_667 1_566 93.1(3)
O5 O9 O7 1_556 1_566 51.6(3)
Bi3 O9 O7 . 1_566 143.5(3)
Bi1 O9 O7 . 1_566 122.4(3)
O2 O9 O7 2_666 1_566 128.9(4)
P1 O10 Bi1 . . 117.6(5)
P1 O10 O1 . . 35.6(3)
Bi1 O10 O1 . . 139.3(5)
P1 O10 O9 . . 35.5(3)
Bi1 O10 O9 . . 83.0(4)
O1 O10 O9 . . 61.6(4)
P1 O10 O3 . . 34.2(3)
Bi1 O10 O3 . . 119.4(4)
O1 O10 O3 . . 59.3(3)
O9 O10 O3 . . 58.3(3)
P1 O10 Bi2 . 2_566 137.9(5)
Bi1 O10 Bi2 . 2_566 98.3(3)
O1 O10 Bi2 . 2_566 121.1(4)
O9 O10 Bi2 . 2_566 165.7(4)
O3 O10 Bi2 . 2_566 109.7(4)
P1 O10 O4 . . 165.0(6)
Bi1 O10 O4 . . 48.0(3)
O1 O10 O4 . . 156.6(5)
O9 O10 O4 . . 130.9(5)
O3 O10 O4 . . 142.7(5)
Bi2 O10 O4 2_566 . 52.9(3)
P1 O10 O8 . . 100.1(5)
Bi1 O10 O8 . . 48.6(2)
O1 O10 O8 . . 135.5(4)
O9 O10 O8 . . 83.1(4)
O3 O10 O8 . . 79.7(4)
Bi2 O10 O8 2_566 . 87.0(3)
O4 O10 O8 . . 67.7(3)
P1 O10 O6 . . 109.4(5)
Bi1 O10 O6 . . 87.1(3)
O1 O10 O6 . . 125.9(4)
O9 O10 O6 . . 118.1(4)
O3 O10 O6 . . 75.4(4)
Bi2 O10 O6 2_566 . 48.0(3)
O4 O10 O6 . . 69.5(3)
O8 O10 O6 . . 47.9(3)
P1 O10 O1 . 2_567 137.7(5)
Bi1 O10 O1 . 2_567 97.2(3)
O1 O10 O1 . 2_567 102.2(4)
O9 O10 O1 . 2_567 147.0(4)
O3 O10 O1 . 2_567 141.1(4)
Bi2 O10 O1 2_566 2_567 47.2(2)
O4 O10 O1 . 2_567 56.2(3)
O8 O10 O1 . 2_567 121.5(4)
O6 O10 O1 . 2_567 94.8(4)
P1 O10 O5 . 1_556 77.9(4)
Bi1 O10 O5 . 1_556 76.8(3)
O1 O10 O5 . 1_556 68.4(3)
O9 O10 O5 . 1_556 59.5(3)
O3 O10 O5 . 1_556 111.6(4)
Bi2 O10 O5 2_566 1_556 134.7(4)
O4 O10 O5 . 1_556 99.6(4)
O8 O10 O5 . 1_556 117.6(4)
O6 O10 O5 . 1_556 163.9(4)
O1 O10 O5 2_567 1_556 88.2(3)
P1 O10 O6 . 2_566 73.3(4)
Bi1 O10 O6 . 2_566 151.3(4)
O1 O10 O6 . 2_566 65.5(3)
O9 O10 O6 . 2_566 107.7(4)
O3 O10 O6 . 2_566 53.6(3)
Bi2 O10 O6 2_566 2_566 64.9(3)
O4 O10 O6 . 2_566 117.3(4)
O8 O10 O6 . 2_566 105.0(4)
O6 O10 O6 . 2_566 64.2(4)
O1 O10 O6 2_567 2_566 88.0(3)
O5 O10 O6 1_556 2_566 131.8(4)

loop_
_geom_bond_atom_site_label_1
_geom_bond_atom_site_label_2
_geom_bond_site_symmetry_2
_geom_bond_distance
_geom_bond_publ_flag
Bi1 O4 . 2.083(9) yes
Bi1 O8 . 2.281(9) ?
Bi1 O7 . 2.310(8) ?
Bi1 O10 . 2.357(9) ?
Bi1 O2 1_556 2.410(10) ?
Bi1 O9 2_667 2.965(9) yes
Bi1 O9 . 3.242(9) ?
Bi1 O3 1_545 3.432(8) ?
Bi1 O5 2_666 3.573(10) ?
Bi1 Bi4 1_556 3.624(7) ?
Bi1 Bi1 2_667 3.648(2) ?
Bi1 Bi2 1_545 3.679(2) ?
Bi2 O4 1_565 2.227(9) yes
Bi2 O4 2_566 2.374(9) ?
Bi2 O6 2_566 2.414(11) ?
Bi2 O1 1_554 2.429(9) ?
Bi2 O7 1_565 2.572(9) ?
Bi2 O3 . 2.583(9) ?
Bi2 O10 2_566 2.622(10) ?
Bi2 O5 . 2.760(9) yes
Bi2 O6 . 3.275(11) ?
Bi2 Bi4 1_566 3.626(7) ?
Bi2 Bi1 1_565 3.679(2) ?
Bi3 O7 1_565 2.177(8) yes
Bi3 O7 2_666 2.266(8) ?
Bi3 O5 . 2.332(10) ?
Bi3 O9 2_677 2.380(9) ?
Bi3 O3 . 2.460(9) ?
Bi3 O8 2_666 2.706(9) ?
Bi3 O9 . 3.026(8) ?
Bi3 O2 2_666 3.067(10) yes
Bi3 O8 . 3.242(9) ?
Bi3 O1 2_677 3.323(9) ?
Bi3 Bi3 2_676 3.5009(12) ?
Bi4 Fe1 2 0.181(18) ?
Bi4 Bi4 2 0.528(12) ?
Bi4 Fe1 . 0.665(9) ?
Bi4 O1 2_566 2.291(11) yes
Bi4 O2 . 2.415(13) ?
Bi4 O1 1_544 2.425(11) ?
Bi4 O6 2 2.445(14) ?
Bi4 O4 1_554 2.477(10) ?
Bi4 O2 2 2.599(13) ?
Bi4 O6 . 2.672(13) ?
Bi4 O3 1_544 2.956(11) ?
Bi4 O4 2_556 2.999(11) yes
Fe1 Bi4 2 0.181(18) ?
Fe1 Fe1 2 0.82(2) ?
Fe1 O2 2 2.332(16) yes
Fe1 O1 2_566 2.352(14) ?
Fe1 O4 2_556 2.378(15) ?
Fe1 O6 . 2.384(16) ?
Fe1 O1 1_544 2.408(14) ?
Fe1 O2 . 2.710(16) ?
Fe1 O6 2 2.763(17) ?
Fe1 O3 2_566 2.779(15) yes
Fe1 O4 1_554 3.110(15) ?
P1 O3 . 1.544(9) ?
P1 O10 . 1.547(10) ?
P1 O9 . 1.560(10) ?
P1 O1 . 1.560(9) ?
P2 O6 . 1.516(12) ?
P2 O5 . 1.530(9) ?
P2 O2 . 1.537(10) ?
P2 O8 . 1.547(10) ?
P2 Bi4 2 3.078(9) ?
O1 Bi4 2_566 2.291(11) ?
O1 Fe1 2_566 2.352(14) ?
O1 Fe1 1_566 2.408(14) ?
O1 Bi4 1_566 2.425(11) ?
O1 Bi2 1_556 2.429(9) ?
O1 O3 . 2.519(12) ?
O1 O10 . 2.532(13) ?
O1 O9 . 2.595(13) ?
O1 O4 2_567 2.852(12) ?
O1 O2 1_566 2.940(14) ?
O1 O7 1_566 3.084(12) ?
O2 Fe1 2 2.332(16) ?
O2 Bi1 1_554 2.410(10) ?
O2 O6 . 2.476(15) ?
O2 O5 . 2.509(14) ?
O2 O8 . 2.510(14) ?
O2 Bi4 2 2.599(13) ?
O2 O1 1_544 2.940(14) ?
O2 O4 1_554 2.977(14) ?
O2 Bi3 2_666 3.067(10) ?
O3 O9 . 2.478(12) ?
O3 O10 . 2.556(12) ?
O3 O7 1_565 2.702(12) ?
O3 O6 2_566 2.770(15) ?
O3 Fe1 2_566 2.779(15) ?
O3 O5 . 2.934(13) ?
O3 Bi4 1_566 2.956(11) ?
O3 O4 1_565 2.963(12) ?
O4 Bi2 1_545 2.227(9) ?
O4 Bi2 2_566 2.374(9) ?
O4 Fe1 2_556 2.378(15) ?
O4 Bi4 1_556 2.477(10) ?
O4 O4 2_556 2.583(18) ?
O4 O10 . 2.704(13) ?
O4 O7 . 2.718(12) ?
O4 O1 2_567 2.852(12) ?
O4 O3 1_545 2.963(12) ?
O4 O2 1_556 2.977(14) ?
O4 Bi4 2_556 2.999(11) ?
O5 O8 . 2.492(13) ?
O5 O6 . 2.518(15) ?
O5 O7 1_565 2.776(12) ?
O5 O9 1_554 3.007(12) ?
O5 O8 2_666 3.155(13) ?
O5 O7 2_666 3.218(13) ?
O5 O10 1_554 3.352(14) ?
O6 Bi2 2_566 2.414(11) ?
O6 Bi4 2 2.445(14) ?
O6 O8 . 2.512(15) ?
O6 Fe1 2 2.763(17) ?
O6 O3 2_566 2.770(15) ?
O6 O4 2_556 3.033(14) ?
O6 O10 . 3.176(14) ?
O7 Bi3 1_545 2.177(8) ?
O7 Bi3 2_666 2.266(8) ?
O7 Bi2 1_545 2.572(9) ?
O7 O3 1_545 2.702(12) ?
O7 O7 2_656 2.737(17) ?
O7 O8 . 2.769(12) ?
O7 O5 1_545 2.776(12) ?
O7 O9 2_667 2.896(13) ?
O7 O1 1_544 3.084(12) ?
O7 O5 2_666 3.218(13) ?
O8 Bi3 2_666 2.706(9) ?
O8 O8 2_666 2.949(18) ?
O8 O10 . 2.999(13) ?
O8 O5 2_666 3.155(13) ?
O9 Bi3 2_677 2.380(9) ?
O9 O10 . 2.534(14) ?
O9 O7 2_667 2.896(13) ?
O9 Bi1 2_667 2.965(9) ?
O9 O5 1_556 3.007(12) ?
O9 O2 2_666 3.286(13) ?
O9 O7 1_566 3.337(12) ?
O10 Bi2 2_566 2.622(10) ?
O10 O1 2_567 3.262(13) ?
O10 O5 1_556 3.352(14) ?
O10 O6 2_566 3.371(15) ?
